data_7231032
loop_
_publ_author_name
'Waitschat, Steve'
'Reinsch, Helge'
'Arpacioglu, Merve'
'Stock, Norbert'

_publ_section_title
;
 Direct water-based synthesis and characterization of new Zr/Hf-MOFs with
 dodecanuclear clusters as IBUs
;
_journal_issue 35
_journal_name_full CrystEngComm
_journal_page_first 5108
_journal_paper_doi 10.1039/C8CE00949J
_journal_volume 20
_journal_year 2018
_chemical_formula_sum 'C72 Hf12 N24 O104.38'
_chemical_formula_weight 5012.92
_chemical_name_mineral Hf-CAU-39
_chemical_name_systematic Hf-CAU-39
_space_group_IT_number 176
_space_group_name_Hall '-P 6c'
_space_group_name_H-M_alt 'P 63/m'
_symmetry_cell_setting hexagonal
_symmetry_Int_Tables_number 176
_symmetry_space_group_name_Hall '-P 6c'
_symmetry_space_group_name_H-M 'P 63/m'
_audit_update_record
;
2018-05-15 deposited with the CCDC.
2018-06-26 downloaded from the CCDC.
;
_cell_angle_alpha 90
_cell_angle_beta 90
_cell_angle_gamma 120
_cell_formula_units_Z 2
_cell_length_a 20.84368(81)
_cell_length_b 20.84368(81)
_cell_length_c 24.3675(25)
_cell_volume 9168.3(11)
_diffrn_ambient_temperature 298
_diffrn_measurement_device_type 'STOE Stadi P Cu Ka1'
_diffrn_radiation_wavelength 1.540598
_cod_data_source_file c8ce00949j2.cif
_cod_data_source_block structure
_cod_depositor_comments 'Adding full bibliography for 7231032.cif.'
_cod_original_cell_volume 9168.3(12)
_cod_original_sg_symbol_H-M P63/M
_cod_database_code 7231032

loop_
_symmetry_equiv_pos_as_xyz
'-x, -y, -z'
'-x, -y, z+1/2'
'-x+y, -x, -z+1/2'
'-x+y, -x, z'
'-y, x-y, -z+1/2'
'-y, x-y, z'
'y, -x+y, -z'
'y, -x+y, z+1/2'
'x-y, x, -z'
'x-y, x, z+1/2'
'x, y, -z+1/2'
'x, y, z'

loop_
_atom_site_label
_atom_site_type_symbol
_atom_site_symmetry_multiplicity
_atom_site_fract_x
_atom_site_fract_y
_atom_site_fract_z
_atom_site_occupancy
_atom_site_B_iso_or_equiv
Hf1 Hf 12 0.40034(33) 0.61865(31) 0.67704(31) 1 0.50(14)
Hf2 Hf 12 0.27154(41) -0.28081(41) 0.56587(28) 1 0.50(14)
O1 O 12 0.3957(14) 0.6127(16) 0.5869(15) 1 0.50(14)
O2 O 12 0.4578(14) 0.7417(25) 0.6575(14) 1 0.50(14)
O3 O 4 0.3333333 0.6666667 0.6920(72) 1 0.50(14)
O4 O 6 0.4662(22) 0.6598(34) 0.75 1 0.50(14)
O5 O 6 0.3571(43) 0.5504(24) 0.75 1 0.50(14)
O6 O 4 0.3333333 -0.3333333 0.5390(32) 1 0.50(14)
O7 O 12 0.3402(18) -0.2053(33) 0.5031(14) 1 0.50(14)
O8 O 12 0.1851(20) -0.3448(19) 0.5031(14) 1 0.50(14)
O9 O 12 0.3802838 0.5043564 0.6665047 1 0.50(14)
O10 O 12 0.2995649 0.4682814 0.5961218 1 0.50(14)
C2 C 12 0.339767 0.4574094 0.6300313 1 0.50(14)
C3 C 12 0.3397326 0.3861668 0.627678 1 0.50(14)
C4 C 12 0.2982556 0.3315141 0.5893639 1 0.50(14)
C5 C 12 0.2990807 0.265043 0.5894257 1 0.50(14)
C6 C 12 0.3411346 0.2526779 0.6275828 1 0.50(14)
C7 C 12 0.3820804 0.3088043 0.6646573 1 0.50(14)
N1 N 12 0.3803466 0.3727874 0.6639137 1 0.50(14)
N2 N 12 0.3428799 0.1847769 0.6301661 1 0.50(14)
O11 O 12 0.2751488 -0.1794484 0.5833163 1 0.50(14)
O12 O 12 0.350146 -0.1336014 0.6568381 1 0.50(14)
C8 C 12 0.312915 -0.1276639 0.6173674 1 0.50(14)
C9 C 12 0.3140049 -0.05629718 0.6098704 1 0.50(14)
C10 C 12 0.3509004 0.0005587171 0.6450431 1 0.50(14)
C11 C 12 0.2800997 0.02123686 0.5590871 1 0.50(14)
C12 C 12 0.3179978 0.07874576 0.595613 1 0.50(14)
C13 C 12 0.3536935 0.06666566 0.6391746 1 0.50(14)
N3 N 12 0.2778647 -0.04592615 0.5659155 1 0.50(14)
N4 N 12 0.3182987 0.1470372 0.5873263 1 0.50(14)
G1 O 12 0.4021(22) 0.1969(32) 0.2782(18) 1.000(54) 0.50(14)
G2 O 12 -0.1640(39) -0.2576(33) 0.2861(49) 1.000(77) 0.50(14)
G3 O 12 0.0947(77) 0.1100(70) 0.2280(56) 0.95(19) 0.50(14)
G4 O 12 0.1622(34) 0.0988(24) 0.0753(44) 1.000(69) 0.50(14)
G5 O 12 0.4823(93) 0.5190(88) 0.4335(46) 1.000(67) 0.50(14)
G6 O 4 0.6666667 0.3333333 0.614(13) 0.61(11) 0.50(14)
G7 O 12 0.4657(96) 0.5384(98) 0.5452(45) 1.000(76) 0.50(14)
G8 O 12 0.5208(43) 0.1872(48) 0.6006(54) 1.000(88) 0.50(14)
G9 O 2 0 0 0.25 0.70(22) 0.50(14)
G10 O 6 0.147(13) 0.155(13) 0.25 0.92(37) 0.50(14)
